data_4084015
loop_
_publ_author_name
'Li, Ying-Zhou'
'Ganguly, Rakesh'
'Leong, Weng Kee'

_publ_section_title
;
 Binuclear Oxidative Addition of Sb--Cl Bonds: A Facile Synthetic Route to
 Main Group--Transition Element Clusters and Rings
;
_journal_issue 14
_journal_name_full Organometallics
_journal_page_first 3867
_journal_paper_doi 10.1021/om500565d
_journal_volume 33
_journal_year 2014
_chemical_formula_sum 'C38 H28 Cl2 O10 Os3 Sb2'
_chemical_formula_weight 1529.60
_chemical_name_systematic
; 
 ? 
;
_space_group_IT_number 2
_symmetry_cell_setting triclinic
_symmetry_space_group_name_Hall '-P 1'
_symmetry_space_group_name_H-M 'P -1'
_atom_sites_solution_hydrogens geom
_atom_sites_solution_primary direct
_atom_sites_solution_secondary difmap
_audit_creation_method SHELXL-97
_cell_angle_alpha 69.067(8)
_cell_angle_beta 87.974(8)
_cell_angle_gamma 78.375(7)
_cell_formula_units_Z 2
_cell_length_a 11.2768(11)
_cell_length_b 14.2236(17)
_cell_length_c 14.403(2)
_cell_measurement_reflns_used 3017
_cell_measurement_temperature 296(2)
_cell_measurement_theta_max 25.36
_cell_measurement_theta_min 2.72
_cell_volume 2111.8(5)
_computing_cell_refinement 'Bruker SAINT'
_computing_data_collection 'Bruker APEX2'
_computing_data_reduction 'Bruker SAINT'
_computing_molecular_graphics 'Bruker SHELXTL'
_computing_publication_material 'Bruker SHELXTL'
_computing_structure_refinement 'SHELXL-97 (Sheldrick, 1997)'
_computing_structure_solution 'SHELXS-97 (Sheldrick, 1990)'
_diffrn_ambient_temperature 296(2)
_diffrn_measured_fraction_theta_full 0.999
_diffrn_measured_fraction_theta_max 0.999
_diffrn_measurement_device_type 'Bruker APEX-II CCD'
_diffrn_measurement_method '\f and \w scans'
_diffrn_radiation_monochromator graphite
_diffrn_radiation_source 'fine-focus sealed tube'
_diffrn_radiation_type MoK\a
_diffrn_radiation_wavelength 0.71073
_diffrn_reflns_av_R_equivalents 0.0806
_diffrn_reflns_av_sigmaI/netI 0.0854
_diffrn_reflns_limit_h_max 14
_diffrn_reflns_limit_h_min -14
_diffrn_reflns_limit_k_max 17
_diffrn_reflns_limit_k_min -17
_diffrn_reflns_limit_l_max 17
_diffrn_reflns_limit_l_min -17
_diffrn_reflns_number 29163
_diffrn_reflns_theta_full 26.37
_diffrn_reflns_theta_max 26.37
_diffrn_reflns_theta_min 2.16
_diffrn_standards_number 0
_exptl_absorpt_coefficient_mu 10.434
_exptl_absorpt_correction_T_max 0.6803
_exptl_absorpt_correction_T_min 0.4890
_exptl_absorpt_correction_type multi-scan
_exptl_absorpt_process_details SADABS
_exptl_crystal_colour yellow
_exptl_crystal_density_diffrn 2.405
_exptl_crystal_density_method 'not measured'
_exptl_crystal_description block
_exptl_crystal_F_000 1400
_exptl_crystal_size_max 0.08
_exptl_crystal_size_mid 0.08
_exptl_crystal_size_min 0.04
_refine_diff_density_max 1.716
_refine_diff_density_min -1.964
_refine_diff_density_rms 0.439
_refine_ls_extinction_method none
_refine_ls_goodness_of_fit_ref 1.043
_refine_ls_hydrogen_treatment constr
_refine_ls_matrix_type full
_refine_ls_number_parameters 528
_refine_ls_number_reflns 8614
_refine_ls_number_restraints 72
_refine_ls_restrained_S_all 1.039
_refine_ls_R_factor_all 0.0688
_refine_ls_R_factor_gt 0.0440
_refine_ls_shift/su_max 0.001
_refine_ls_shift/su_mean 0.000
_refine_ls_structure_factor_coef Fsqd
_refine_ls_weighting_details 'calc w=1/[\s^2^(Fo^2^)+(0.0640P)^2^+0.0000P] where P=(Fo^2^+2Fc^2^)/3'
_refine_ls_weighting_scheme calc
_refine_ls_wR_factor_gt 0.1033
_refine_ls_wR_factor_ref 0.1347
_reflns_number_gt 6457
_reflns_number_total 8614
_reflns_threshold_expression >2sigma(I)
_cod_data_source_file om500565d_si_003.cif
_cod_data_source_block lwk365
_cod_depositor_comments
;
The following automatic conversions were performed:

'_symmetry_cell_setting' value 'Triclinic' changed to 'triclinic'
according to
/usr/data/users/saulius/crontab/automatic-downloads/rss-feeds/ACS/lib/dictionaries/cif_core.dic
dictionary named 'cif_core.dic' version 2.4.2 from
2011-04-26.

'_exptl_absorpt_correction_type' value 'MULTI-SCAN'
changed to 'multi-scan' according to
/usr/data/users/saulius/crontab/automatic-downloads/rss-feeds/ACS/lib/dictionaries/cif_core.dic
dictionary named 'cif_core.dic' version 2.4.2 from 2011-04-26.

Automatic conversion script
Id: cif_fix_values 2281 2013-09-26 08:29:07Z andrius 

 Adding full bibliography for 4084009--4084020.cif.
;
_cod_original_cell_volume 2111.8(4)
_cod_original_sg_symbol_H-M P-1
_cod_database_code 4084015

loop_
_symmetry_equiv_pos_as_xyz
'x, y, z'
'-x, -y, -z'

loop_
_atom_site_label
_atom_site_type_symbol
_atom_site_fract_x
_atom_site_fract_y
_atom_site_fract_z
_atom_site_U_iso_or_equiv
_atom_site_adp_type
_atom_site_occupancy
_atom_site_symmetry_multiplicity
_atom_site_calc_flag
_atom_site_refinement_flags
_atom_site_disorder_assembly
_atom_site_disorder_group
Os1 Os 0.89405(4) 0.05188(4) 0.72565(4) 0.01557(13) Uani 1 1 d . A .
Os2 Os 0.53188(4) -0.05902(4) 0.82351(4) 0.01795(13) Uani 1 1 d . . .
Os3 Os 0.47585(4) 0.13015(4) 0.64576(4) 0.02108(14) Uani 1 1 d . A .
Sb4 Sb 0.68399(7) 0.19054(6) 0.66589(6) 0.01648(19) Uani 1 1 d . . .
Sb5 Sb 0.77194(7) -0.09912(6) 0.78833(6) 0.01570(18) Uani 1 1 d . A .
Cl1 Cl 0.6050(8) 0.0290(8) 0.5589(7) 0.023(3) Uani 0.40(2) 1 d PU A 1
O24 O 0.611(2) 0.083(2) 0.9223(18) 0.017(4) Uani 0.40(2) 1 d PU A 1
C24 C 0.583(4) 0.024(3) 0.892(3) 0.016(4) Uani 0.40(2) 1 d PU A 1
Cl2 Cl 0.5969(5) 0.0457(5) 0.9073(5) 0.017(2) Uani 0.60(2) 1 d PU A 2
O34 O 0.6353(16) -0.0084(16) 0.5469(13) 0.024(3) Uani 0.60(2) 1 d PU A 2
C34 C 0.572(3) 0.051(2) 0.577(2) 0.025(4) Uani 0.60(2) 1 d PU A 2
Cl3 Cl 0.9933(3) 0.1988(3) 0.6756(3) 0.0359(8) Uani 1 1 d . . .
O11 O 0.8973(8) 0.0610(7) 0.9364(7) 0.028(2) Uani 1 1 d . A .
O12 O 1.1224(11) -0.1059(10) 0.7754(9) 0.050(3) Uani 1 1 d . A .
O13 O 0.8932(8) 0.0610(7) 0.5084(7) 0.030(2) Uani 1 1 d . A .
O21 O 0.5776(9) -0.2574(8) 1.0058(8) 0.042(3) Uani 1 1 d . . .
O22 O 0.4602(8) -0.1653(7) 0.6902(8) 0.034(2) Uani 1 1 d . . .
O23 O 0.2649(8) 0.0031(8) 0.8709(7) 0.036(3) Uani 1 1 d . . .
O31 O 0.4171(9) 0.3348(10) 0.4731(9) 0.060(4) Uani 1 1 d . A .
O32 O 0.3589(8) 0.2343(8) 0.7892(8) 0.037(3) Uani 1 1 d . A .
O33 O 0.2440(8) 0.0590(9) 0.6144(8) 0.040(3) Uani 1 1 d . A .
C11 C 0.8933(10) 0.0556(8) 0.8629(11) 0.019(3) Uani 1 1 d . . .
C12 C 1.0513(12) -0.0575(11) 0.7625(11) 0.020(3) Uani 1 1 d . . .
C13 C 0.8943(10) 0.0550(9) 0.5894(11) 0.023(3) Uani 1 1 d . . .
C21 C 0.5619(11) -0.1827(11) 0.9394(10) 0.026(3) Uani 1 1 d . A .
C22 C 0.4861(11) -0.1249(10) 0.7394(10) 0.022(3) Uani 1 1 d . A .
C23 C 0.3632(11) -0.0195(10) 0.8536(9) 0.021(3) Uani 1 1 d . A .
C31 C 0.4420(12) 0.2574(13) 0.5351(11) 0.034(4) Uani 1 1 d . . .
C32 C 0.4013(10) 0.1955(11) 0.7351(11) 0.027(3) Uani 1 1 d . . .
C33 C 0.3294(11) 0.0849(11) 0.6280(10) 0.025(3) Uani 1 1 d . . .
C401 C 0.7160(11) 0.2889(10) 0.5183(10) 0.025(3) Uani 1 1 d . A .
C402 C 0.7528(11) 0.3807(10) 0.5010(10) 0.026(3) Uani 1 1 d . . .
H402 H 0.7614 0.4033 0.5530 0.032 Uiso 1 1 calc R A .
C403 C 0.7767(14) 0.4387(11) 0.4038(11) 0.039(4) Uani 1 1 d . A .
H403 H 0.8005 0.5006 0.3926 0.046 Uiso 1 1 calc R . .
C404 C 0.7671(13) 0.4087(13) 0.3224(12) 0.043(4) Uani 1 1 d . . .
C405 C 0.7942(17) 0.4706(16) 0.2172(12) 0.067(6) Uani 1 1 d . A .
H40A H 0.7508 0.4537 0.1711 0.101 Uiso 1 1 calc R . .
H40B H 0.8796 0.4547 0.2078 0.101 Uiso 1 1 calc R . .
H40C H 0.7693 0.5426 0.2058 0.101 Uiso 1 1 calc R . .
C406 C 0.7304(13) 0.3154(12) 0.3407(11) 0.039(4) Uani 1 1 d . A .
H406 H 0.7244 0.2916 0.2891 0.047 Uiso 1 1 calc R . .
C407 C 0.7032(11) 0.2587(10) 0.4369(9) 0.020(3) Uani 1 1 d . . .
H407 H 0.6754 0.1985 0.4477 0.024 Uiso 1 1 calc R A .
C408 C 0.6436(11) 0.3054(9) 0.7338(10) 0.023(3) Uani 1 1 d . A .
C409 C 0.5687(13) 0.3987(12) 0.6792(13) 0.041(4) Uani 1 1 d . . .
H409 H 0.5415 0.4104 0.6150 0.049 Uiso 1 1 calc R A .
C410 C 0.5357(14) 0.4713(12) 0.7189(13) 0.044(4) Uani 1 1 d . A .
H410 H 0.4830 0.5323 0.6833 0.053 Uiso 1 1 calc R . .
C411 C 0.5807(14) 0.4559(11) 0.8145(13) 0.040(4) Uani 1 1 d . . .
C412 C 0.5402(16) 0.5379(12) 0.8609(14) 0.055(5) Uani 1 1 d . A .
H41A H 0.6081 0.5440 0.8952 0.082 Uiso 1 1 calc R . .
H41B H 0.4782 0.5186 0.9071 0.082 Uiso 1 1 calc R . .
H41C H 0.5089 0.6027 0.8095 0.082 Uiso 1 1 calc R . .
C413 C 0.6526(15) 0.3634(12) 0.8694(13) 0.044(4) Uani 1 1 d . A .
H413 H 0.6806 0.3513 0.9334 0.052 Uiso 1 1 calc R . .
C414 C 0.6826(14) 0.2885(11) 0.8276(11) 0.036(4) Uani 1 1 d . . .
H414 H 0.7305 0.2253 0.8644 0.043 Uiso 1 1 calc R A .
C501 C 0.8628(11) -0.2019(10) 0.9271(9) 0.022(3) Uani 1 1 d . . .
C502 C 0.9459(13) -0.2903(11) 0.9317(11) 0.033(3) Uani 1 1 d . A .
H502 H 0.9626 -0.3053 0.8742 0.040 Uiso 1 1 calc R . .
C503 C 1.0044(13) -0.3567(11) 1.0218(12) 0.036(4) Uani 1 1 d . . .
H503 H 1.0554 -0.4180 1.0248 0.043 Uiso 1 1 calc R A .
C504 C 0.9868(12) -0.3314(10) 1.1086(11) 0.031(3) Uani 1 1 d . A .
C505 C 1.0479(16) -0.4009(14) 1.2054(13) 0.055(5) Uani 1 1 d . . .
H50A H 1.1128 -0.3730 1.2197 0.083 Uiso 1 1 calc R A .
H50B H 1.0798 -0.4674 1.2020 0.083 Uiso 1 1 calc R . .
H50C H 0.9905 -0.4072 1.2570 0.083 Uiso 1 1 calc R . .
C506 C 0.9034(11) -0.2424(11) 1.1023(11) 0.031(3) Uani 1 1 d . . .
H506 H 0.8878 -0.2257 1.1589 0.037 Uiso 1 1 calc R A .
C507 C 0.8435(11) -0.1785(10) 1.0131(10) 0.023(3) Uani 1 1 d . A .
H507 H 0.7893 -0.1189 1.0105 0.028 Uiso 1 1 calc R . .
C508 C 0.8178(10) -0.2012(9) 0.7098(10) 0.017(3) Uani 1 1 d . . .
C509 C 0.7523(11) -0.2793(10) 0.7244(11) 0.025(3) Uani 1 1 d . A .
H509 H 0.6905 -0.2865 0.7693 0.030 Uiso 1 1 calc R . .
C510 C 0.7793(11) -0.3450(10) 0.6724(11) 0.027(3) Uani 1 1 d . . .
H510 H 0.7365 -0.3973 0.6843 0.033 Uiso 1 1 calc R A .
C511 C 0.8687(11) -0.3354(10) 0.6026(10) 0.022(3) Uani 1 1 d . A .
C512 C 0.8899(13) -0.4047(10) 0.5421(11) 0.032(3) Uani 1 1 d . . .
H51A H 0.9695 -0.4472 0.5581 0.048 Uiso 1 1 calc R A .
H51B H 0.8831 -0.3634 0.4725 0.048 Uiso 1 1 calc R . .
H51C H 0.8305 -0.4473 0.5573 0.048 Uiso 1 1 calc R . .
C513 C 0.9322(12) -0.2584(10) 0.5883(11) 0.029(3) Uani 1 1 d . . .
H513 H 0.9923 -0.2502 0.5418 0.035 Uiso 1 1 calc R A .
C514 C 0.9092(12) -0.1938(10) 0.6407(10) 0.027(3) Uani 1 1 d . A .
H514 H 0.9552 -0.1438 0.6303 0.032 Uiso 1 1 calc R . .

loop_
_atom_site_aniso_label
_atom_site_aniso_U_11
_atom_site_aniso_U_22
_atom_site_aniso_U_33
_atom_site_aniso_U_23
_atom_site_aniso_U_13
_atom_site_aniso_U_12
Os1 0.0132(2) 0.0180(3) 0.0169(3) -0.0074(2) 0.00095(18) -0.00405(18)
Os2 0.0151(2) 0.0263(3) 0.0175(3) -0.0123(2) 0.00393(19) -0.0077(2)
Os3 0.0145(2) 0.0317(3) 0.0180(3) -0.0088(2) 0.00219(19) -0.0071(2)
Sb4 0.0140(4) 0.0200(4) 0.0149(4) -0.0055(4) -0.0006(3) -0.0033(3)
Sb5 0.0153(4) 0.0180(4) 0.0164(4) -0.0087(4) 0.0029(3) -0.0049(3)
Cl1 0.023(4) 0.025(4) 0.022(4) -0.011(3) -0.001(3) -0.004(3)
O24 0.018(5) 0.017(5) 0.016(5) -0.005(4) 0.001(4) -0.005(4)
C24 0.015(5) 0.016(6) 0.015(5) -0.004(4) 0.002(4) -0.003(4)
Cl2 0.020(3) 0.018(3) 0.017(3) -0.010(2) 0.001(2) -0.004(2)
O34 0.024(5) 0.024(5) 0.025(5) -0.010(4) 0.000(4) -0.005(4)
C34 0.024(5) 0.026(5) 0.024(5) -0.008(4) -0.002(4) -0.006(4)
Cl3 0.0376(19) 0.038(2) 0.032(2) -0.0113(17) -0.0023(16) -0.0079(16)
O11 0.028(5) 0.039(6) 0.019(5) -0.009(5) -0.006(4) -0.011(4)
O12 0.051(8) 0.057(9) 0.053(8) -0.021(7) 0.021(7) -0.036(7)
O13 0.032(5) 0.035(6) 0.013(5) -0.002(4) 0.005(4) 0.003(4)
O21 0.044(6) 0.047(7) 0.030(6) 0.002(6) -0.002(5) -0.026(6)
O22 0.031(5) 0.036(6) 0.043(7) -0.029(5) -0.009(5) 0.002(4)
O23 0.022(5) 0.066(7) 0.029(6) -0.028(6) 0.011(4) -0.012(5)
O31 0.020(5) 0.087(10) 0.038(7) 0.020(7) -0.012(5) -0.009(6)
O32 0.030(5) 0.039(6) 0.039(7) -0.013(5) 0.010(5) -0.002(5)
O33 0.017(5) 0.071(8) 0.040(7) -0.027(6) 0.006(4) -0.015(5)
C11 0.013(6) 0.006(6) 0.037(9) -0.004(6) -0.005(5) -0.004(5)
C12 0.015(6) 0.035(9) 0.024(8) -0.020(7) 0.012(6) -0.021(6)
C13 0.007(5) 0.012(6) 0.037(9) 0.006(6) 0.006(5) 0.001(5)
C21 0.026(7) 0.038(9) 0.021(8) -0.016(7) 0.009(6) -0.012(6)
C22 0.023(6) 0.028(7) 0.017(7) -0.008(6) 0.003(5) -0.010(6)
C23 0.024(7) 0.033(8) 0.010(6) -0.013(6) 0.001(5) -0.004(6)
C31 0.026(7) 0.052(10) 0.021(8) -0.005(8) 0.001(6) -0.015(7)
C32 0.012(6) 0.032(8) 0.029(8) -0.003(7) 0.006(5) -0.003(5)
C33 0.017(6) 0.035(8) 0.021(7) -0.010(6) -0.005(5) 0.002(6)
C401 0.017(6) 0.032(8) 0.022(7) -0.001(6) -0.005(5) -0.014(6)
C402 0.033(7) 0.031(8) 0.025(8) -0.019(7) 0.001(6) -0.013(6)
C403 0.053(10) 0.028(8) 0.028(9) 0.003(7) -0.011(7) -0.017(7)
C404 0.037(8) 0.064(12) 0.033(9) -0.011(9) 0.004(7) -0.034(8)
C405 0.084(14) 0.105(17) 0.029(10) -0.014(11) 0.004(9) -0.073(13)
C406 0.037(8) 0.057(11) 0.023(8) -0.002(8) 0.003(6) -0.030(8)
C407 0.026(6) 0.027(7) 0.006(6) -0.002(5) 0.000(5) -0.009(6)
C408 0.028(7) 0.016(7) 0.023(7) -0.007(6) -0.005(6) 0.001(5)
C409 0.044(9) 0.037(9) 0.039(10) -0.017(8) 0.013(7) 0.000(7)
C410 0.040(9) 0.032(9) 0.045(11) -0.001(8) 0.011(8) -0.001(7)
C411 0.045(9) 0.015(7) 0.053(11) -0.002(7) 0.030(8) -0.016(7)
C412 0.072(12) 0.036(10) 0.071(14) -0.037(10) 0.044(11) -0.017(9)
C413 0.062(11) 0.036(9) 0.042(10) -0.028(8) -0.005(8) -0.005(8)
C414 0.058(10) 0.019(7) 0.033(9) -0.013(7) -0.003(7) -0.006(7)
C501 0.020(6) 0.030(7) 0.015(7) -0.003(6) -0.003(5) -0.015(6)
C502 0.045(9) 0.031(8) 0.027(8) -0.020(7) -0.011(7) 0.003(7)
C503 0.036(8) 0.022(8) 0.036(9) 0.002(7) -0.005(7) 0.004(6)
C504 0.035(8) 0.019(7) 0.033(9) 0.003(7) -0.014(6) -0.008(6)
C505 0.066(12) 0.049(11) 0.042(11) 0.000(9) -0.022(9) -0.020(9)
C506 0.024(7) 0.038(9) 0.027(8) -0.005(7) 0.004(6) -0.014(6)
C507 0.020(6) 0.025(7) 0.025(7) -0.011(6) -0.003(5) -0.001(5)
C508 0.017(6) 0.012(6) 0.031(8) -0.014(6) 0.006(5) -0.008(5)
C509 0.020(6) 0.026(7) 0.035(8) -0.015(7) 0.007(6) -0.012(6)
C510 0.029(7) 0.027(7) 0.036(9) -0.020(7) 0.002(6) -0.011(6)
C511 0.028(7) 0.022(7) 0.022(7) -0.018(6) 0.001(5) 0.004(5)
C512 0.045(8) 0.016(7) 0.032(9) -0.006(6) -0.008(7) -0.005(6)
C513 0.026(7) 0.026(8) 0.043(9) -0.022(7) 0.010(6) -0.005(6)
C514 0.037(8) 0.022(7) 0.020(7) -0.006(6) 0.006(6) -0.007(6)

loop_
_atom_type_symbol
_atom_type_description
_atom_type_scat_dispersion_real
_atom_type_scat_dispersion_imag
_atom_type_scat_source
C C 0.0033 0.0016 'International Tables Vol C Tables 4.2.6.8 and 6.1.1.4'
H H 0.0000 0.0000 'International Tables Vol C Tables 4.2.6.8 and 6.1.1.4'
O O 0.0106 0.0060 'International Tables Vol C Tables 4.2.6.8 and 6.1.1.4'
Cl Cl 0.1484 0.1585 'International Tables Vol C Tables 4.2.6.8 and 6.1.1.4'
Sb Sb -0.5866 1.5461 'International Tables Vol C Tables 4.2.6.8 and 6.1.1.4'
Os Os -1.2165 7.6030 'International Tables Vol C Tables 4.2.6.8 and 6.1.1.4'

loop_
_geom_angle_atom_site_label_1
_geom_angle_atom_site_label_2
_geom_angle_atom_site_label_3
_geom_angle
C13 Os1 C11 177.4(5)
C13 Os1 C12 91.6(5)
C11 Os1 C12 89.9(5)
C13 Os1 Cl3 90.4(3)
C11 Os1 Cl3 87.4(3)
C12 Os1 Cl3 95.5(3)
C13 Os1 Sb5 93.0(3)
C11 Os1 Sb5 89.2(3)
C12 Os1 Sb5 88.3(3)
Cl3 Os1 Sb5 174.85(9)
C13 Os1 Sb4 84.4(3)
C11 Os1 Sb4 94.2(3)
C12 Os1 Sb4 175.6(4)
Cl3 Os1 Sb4 86.40(9)
Sb5 Os1 Sb4 90.08(3)
C22 Os2 C21 94.2(6)
C22 Os2 C23 91.3(5)
C21 Os2 C23 93.7(5)
C22 Os2 C24 171.6(13)
C21 Os2 C24 93.6(13)
C23 Os2 C24 91.1(13)
C22 Os2 Cl2 171.2(4)
C21 Os2 Cl2 94.0(4)
C23 Os2 Cl2 91.4(4)
C24 Os2 Cl2 0.5(14)
C22 Os2 Sb5 94.3(4)
C21 Os2 Sb5 87.7(4)
C23 Os2 Sb5 174.1(4)
C24 Os2 Sb5 83.1(13)
Cl2 Os2 Sb5 82.78(14)
C22 Os2 Os3 84.8(4)
C21 Os2 Os3 177.8(4)
C23 Os2 Os3 84.3(4)
C24 Os2 Os3 87.4(12)
Cl2 Os2 Os3 87.09(15)
Sb5 Os2 Os3 94.33(3)
C31 Os3 C34 96.8(9)
C31 Os3 C32 91.4(6)
C34 Os3 C32 169.4(9)
C31 Os3 C33 95.9(6)
C34 Os3 C33 92.9(9)
C32 Os3 C33 92.9(5)
C31 Os3 Cl1 97.1(5)
C34 Os3 Cl1 1.8(9)
C32 Os3 Cl1 168.0(5)
C33 Os3 Cl1 94.7(5)
C31 Os3 Sb4 83.9(4)
C34 Os3 Sb4 85.1(8)
C32 Os3 Sb4 89.1(4)
C33 Os3 Sb4 178.0(4)
Cl1 Os3 Sb4 83.4(2)
C31 Os3 Os2 176.5(5)
C34 Os3 Os2 85.5(8)
C32 Os3 Os2 85.9(4)
C33 Os3 Os2 86.5(4)
Cl1 Os3 Os2 85.2(2)
Sb4 Os3 Os2 93.75(3)
C401 Sb4 C408 98.4(5)
C401 Sb4 Os1 104.4(3)
C408 Sb4 Os1 116.7(3)
C401 Sb4 Os3 104.6(3)
C408 Sb4 Os3 108.5(3)
Os1 Sb4 Os3 120.75(3)
C508 Sb5 C501 96.4(5)
C508 Sb5 Os1 111.2(3)
C501 Sb5 Os1 104.5(3)
C508 Sb5 Os2 113.8(3)
C501 Sb5 Os2 107.0(3)
Os1 Sb5 Os2 120.45(3)
O24 C24 Os2 172(4)
O34 C34 Os3 171(2)
O11 C11 Os1 176.1(10)
O12 C12 Os1 176.9(16)
O13 C13 Os1 177.3(11)
O21 C21 Os2 177.4(12)
O22 C22 Os2 179.0(13)
O23 C23 Os2 179.6(12)
O31 C31 Os3 175.9(15)
O32 C32 Os3 178.7(12)
O33 C33 Os3 177.9(12)
C402 C401 C407 118.4(12)
C402 C401 Sb4 121.7(10)
C407 C401 Sb4 119.9(9)
C401 C402 C403 118.6(13)
C404 C403 C402 123.7(13)
C403 C404 C406 117.3(14)
C403 C404 C405 123.9(14)
C406 C404 C405 118.8(15)
C407 C406 C404 119.3(15)
C406 C407 C401 122.6(12)
C414 C408 C409 119.7(13)
C414 C408 Sb4 123.0(10)
C409 C408 Sb4 117.2(11)
C410 C409 C408 120.1(16)
C409 C410 C411 120.3(16)
C413 C411 C410 119.8(15)
C413 C411 C412 119.8(17)
C410 C411 C412 120.2(15)
C411 C413 C414 118.6(16)
C408 C414 C413 121.3(15)
C502 C501 C507 118.7(12)
C502 C501 Sb5 120.8(10)
C507 C501 Sb5 120.4(10)
C501 C502 C503 120.6(14)
C502 C503 C504 120.5(14)
C506 C504 C503 117.9(13)
C506 C504 C505 120.5(16)
C503 C504 C505 121.5(14)
C507 C506 C504 121.0(14)
C506 C507 C501 121.2(13)
C514 C508 C509 117.1(11)
C514 C508 Sb5 123.3(8)
C509 C508 Sb5 119.5(9)
C510 C509 C508 120.3(12)
C509 C510 C511 121.9(11)
C513 C511 C510 117.5(12)
C513 C511 C512 122.2(11)
C510 C511 C512 120.3(11)
C514 C513 C511 121.7(12)
C513 C514 C508 121.5(12)

loop_
_geom_bond_atom_site_label_1
_geom_bond_atom_site_label_2
_geom_bond_distance
Os1 C13 1.947(15)
Os1 C11 1.996(15)
Os1 C12 2.052(15)
Os1 Cl3 2.440(3)
Os1 Sb5 2.6539(9)
Os1 Sb4 2.7001(10)
Os2 C22 1.915(13)
Os2 C21 1.922(15)
Os2 C23 1.951(12)
Os2 C24 1.96(4)
Os2 Cl2 2.450(6)
Os2 Sb5 2.7199(9)
Os2 Os3 2.9497(8)
Os3 C31 1.915(16)
Os3 C34 1.92(3)
Os3 C32 1.921(15)
Os3 C33 1.945(13)
Os3 Cl1 2.463(11)
Os3 Sb4 2.7147(9)
Sb4 C401 2.152(13)
Sb4 C408 2.155(13)
Sb5 C508 2.118(12)
Sb5 C501 2.153(13)
O24 C24 1.17(5)
O34 C34 1.18(4)
O11 C11 1.091(15)
O12 C12 0.921(16)
O13 C13 1.140(16)
O21 C21 1.134(16)
O22 C22 1.136(15)
O23 C23 1.135(14)
O31 C31 1.131(17)
O32 C32 1.146(16)
O33 C33 1.144(14)
C401 C402 1.386(17)
C401 C407 1.406(18)
C402 C403 1.397(19)
C403 C404 1.40(2)
C404 C406 1.40(2)
C404 C405 1.51(2)
C406 C407 1.390(17)
C408 C414 1.358(19)
C408 C409 1.393(19)
C409 C410 1.34(2)
C410 C411 1.41(2)
C411 C413 1.37(2)
C411 C412 1.53(2)
C413 C414 1.382(19)
C501 C502 1.390(19)
C501 C507 1.393(18)
C502 C503 1.394(19)
C503 C504 1.42(2)
C504 C506 1.393(19)
C504 C505 1.48(2)
C506 C507 1.383(18)
C508 C514 1.399(17)
C508 C509 1.405(15)
C509 C510 1.378(18)
C510 C511 1.389(17)
C511 C513 1.379(17)
C511 C512 1.513(17)
C513 C514 1.367(18)
